data_4060537
_journal_name_full Organometallics
_journal_paper_doi 10.1021/om050103w
_journal_year 2005
_chemical_formula_moiety 'C47 H71 N O6 W'
_chemical_formula_sum 'C47 H71 N O6 W'
_chemical_formula_weight 929.90
_space_group_IT_number 14
_symmetry_cell_setting monoclinic
_symmetry_space_group_name_Hall '-P 2ybc'
_symmetry_space_group_name_H-M 'P 1 21/c 1'
_cell_angle_alpha 90.00
_cell_angle_beta 97.9050(10)
_cell_angle_gamma 90.00
_cell_formula_units_Z 4
_cell_length_a 10.5201(3)
_cell_length_b 19.9157(3)
_cell_length_c 21.8690(6)
_cell_measurement_temperature 173(2)
_cell_volume 4538.35(19)
_diffrn_ambient_temperature 173(2)
_exptl_crystal_density_diffrn 1.361
_cod_original_sg_symbol_H-M 'P 21/c'
_cod_database_code 4060537

loop_
_symmetry_equiv_pos_as_xyz
'x, y, z'
'-x, y+1/2, -z+1/2'
'-x, -y, -z'
'x, -y-1/2, z-1/2'

loop_
_atom_site_label
_atom_site_type_symbol
_atom_site_fract_x
_atom_site_fract_y
_atom_site_fract_z
_atom_site_U_iso_or_equiv
_atom_site_adp_type
_atom_site_occupancy
_atom_site_symmetry_multiplicity
_atom_site_calc_flag
_atom_site_refinement_flags
_atom_site_disorder_assembly
_atom_site_disorder_group
W1 W 0.357388(12) 0.175181(6) 0.785805(6) 0.01586(4) Uani 1 1 d . . .
O1 O 0.5011(2) 0.14374(10) 0.81940(10) 0.0232(5) Uani 1 1 d . . .
O2 O 0.3458(2) 0.14196(10) 0.70177(10) 0.0192(5) Uani 1 1 d . . .
O3 O 0.3036(2) 0.21552(10) 0.85693(10) 0.0201(5) Uani 1 1 d . . .
O4 O 0.4207(2) 0.25717(10) 0.75743(10) 0.0190(5) Uani 1 1 d . . .
O5 O 0.2488(2) 0.10143(10) 0.79850(10) 0.0236(5) Uani 1 1 d . . .
O6 O 0.0893(3) -0.01154(15) 0.79705(16) 0.0562(10) Uani 1 1 d . . .
H6 H 0.110(5) 0.008(2) 0.773(2) 0.067 Uiso 1 1 d . . .
N8 N 0.1545(2) 0.22537(12) 0.74366(12) 0.0150(5) Uani 1 1 d . . .
C1 C 0.2477(3) 0.10410(15) 0.67167(15) 0.0200(7) Uani 1 1 d . . .
C2 C 0.2697(3) 0.03970(15) 0.64902(15) 0.0212(7) Uani 1 1 d . . .
C3 C 0.1594(3) 0.00217(16) 0.62848(16) 0.0250(8) Uani 1 1 d . . .
H3 H 0.1707 -0.0423 0.6144 0.030 Uiso 1 1 calc R . .
C4 C 0.0346(3) 0.02559(16) 0.62724(15) 0.0230(7) Uani 1 1 d . . .
C5 C 0.0199(3) 0.09270(16) 0.64345(15) 0.0228(7) Uani 1 1 d . . .
H5 H -0.0638 0.1115 0.6400 0.027 Uiso 1 1 calc R . .
C6 C 0.1252(3) 0.13242(15) 0.66454(14) 0.0190(7) Uani 1 1 d . . .
C7 C 0.1138(3) 0.20633(15) 0.67778(14) 0.0198(7) Uani 1 1 d . . .
H7A H 0.1667 0.2316 0.6516 0.024 Uiso 1 1 calc R . .
H7B H 0.0234 0.2202 0.6659 0.024 Uiso 1 1 calc R . .
C9 C 0.0510(3) 0.20231(15) 0.77928(15) 0.0193(7) Uani 1 1 d . . .
H9A H 0.0397 0.1533 0.7731 0.023 Uiso 1 1 calc R . .
H9B H -0.0304 0.2242 0.7616 0.023 Uiso 1 1 calc R . .
C10 C 0.0732(3) 0.21613(14) 0.84768(14) 0.0169(7) Uani 1 1 d . . .
C11 C -0.0372(3) 0.22156(15) 0.87657(15) 0.0187(7) Uani 1 1 d . . .
H11 H -0.1190 0.2178 0.8523 0.022 Uiso 1 1 calc R . .
C12 C -0.0304(3) 0.23225(15) 0.93928(15) 0.0197(7) Uani 1 1 d . . .
C13 C 0.0912(3) 0.23982(15) 0.97285(15) 0.0189(7) Uani 1 1 d . . .
H13 H 0.0970 0.2478 1.0160 0.023 Uiso 1 1 calc R . .
C14 C 0.2051(3) 0.23636(14) 0.94704(14) 0.0159(7) Uani 1 1 d . . .
C15 C 0.1932(3) 0.22239(14) 0.88337(15) 0.0168(7) Uani 1 1 d . . .
C16 C 0.1634(3) 0.30049(14) 0.74821(15) 0.0202(7) Uani 1 1 d . . .
H16A H 0.1869 0.3130 0.7921 0.024 Uiso 1 1 calc R . .
H16B H 0.0776 0.3198 0.7340 0.024 Uiso 1 1 calc R . .
C17 C 0.2590(3) 0.33164(15) 0.71131(15) 0.0194(7) Uani 1 1 d . . .
C18 C 0.2243(3) 0.38549(15) 0.67249(15) 0.0213(7) Uani 1 1 d . . .
H18 H 0.1379 0.4006 0.6674 0.026 Uiso 1 1 calc R . .
C19 C 0.3124(3) 0.41809(15) 0.64073(15) 0.0220(7) Uani 1 1 d . . .
C20 C 0.4376(3) 0.39390(14) 0.64843(15) 0.0198(7) Uani 1 1 d . . .
H20 H 0.4979 0.4152 0.6263 0.024 Uiso 1 1 calc R . .
C21 C 0.4798(3) 0.33983(14) 0.68697(15) 0.0189(7) Uani 1 1 d . . .
C22 C 0.3866(3) 0.30929(14) 0.71829(15) 0.0180(7) Uani 1 1 d . . .
C23 C 0.4061(3) 0.01303(15) 0.64644(16) 0.0238(8) Uani 1 1 d . . .
C24 C 0.4760(4) 0.00205(17) 0.71242(17) 0.0328(9) Uani 1 1 d . . .
H24A H 0.4924 0.0456 0.7329 0.049 Uiso 1 1 calc R . .
H24B H 0.5577 -0.0209 0.7104 0.049 Uiso 1 1 calc R . .
H24C H 0.4224 -0.0255 0.7358 0.049 Uiso 1 1 calc R . .
C25 C 0.4807(4) 0.06354(17) 0.61194(19) 0.0345(9) Uani 1 1 d . . .
H25A H 0.4351 0.0706 0.5703 0.052 Uiso 1 1 calc R . .
H25B H 0.5667 0.0459 0.6093 0.052 Uiso 1 1 calc R . .
H25C H 0.4878 0.1063 0.6343 0.052 Uiso 1 1 calc R . .
C26 C 0.4045(4) -0.05372(16) 0.61115(17) 0.0319(9) Uani 1 1 d . . .
H26A H 0.3622 -0.0882 0.6332 0.048 Uiso 1 1 calc R . .
H26B H 0.4928 -0.0676 0.6082 0.048 Uiso 1 1 calc R . .
H26C H 0.3575 -0.0479 0.5696 0.048 Uiso 1 1 calc R . .
C27 C -0.0835(3) -0.01950(17) 0.61002(17) 0.0318(9) Uani 1 1 d . . .
C28 C -0.0473(4) -0.09123(19) 0.5952(3) 0.0670(16) Uani 1 1 d . . .
H28A H 0.0070 -0.1105 0.6309 0.100 Uiso 1 1 calc R . .
H28B H -0.0004 -0.0910 0.5595 0.100 Uiso 1 1 calc R . .
H28C H -0.1254 -0.1182 0.5857 0.100 Uiso 1 1 calc R . .
C29 C -0.1698(4) 0.0098(2) 0.55480(19) 0.0493(12) Uani 1 1 d . . .
H29A H -0.2447 -0.0193 0.5442 0.074 Uiso 1 1 calc R . .
H29B H -0.1220 0.0128 0.5195 0.074 Uiso 1 1 calc R . .
H29C H -0.1983 0.0547 0.5652 0.074 Uiso 1 1 calc R . .
C30 C -0.1592(4) -0.0229(2) 0.66487(19) 0.0457(11) Uani 1 1 d . . .
H30A H -0.1035 -0.0398 0.7012 0.068 Uiso 1 1 calc R . .
H30B H -0.2325 -0.0533 0.6550 0.068 Uiso 1 1 calc R . .
H30C H -0.1902 0.0220 0.6735 0.068 Uiso 1 1 calc R . .
C31 C -0.1497(3) 0.23505(17) 0.97191(16) 0.0252(8) Uani 1 1 d . . .
C32 C -0.2731(4) 0.2316(2) 0.92646(19) 0.0495(12) Uani 1 1 d . . .
H32A H -0.2769 0.2700 0.8982 0.074 Uiso 1 1 calc R . .
H32B H -0.3472 0.2330 0.9492 0.074 Uiso 1 1 calc R . .
H32C H -0.2747 0.1898 0.9028 0.074 Uiso 1 1 calc R . .
C33 C -0.1511(4) 0.2985(2) 1.0103(2) 0.0558(13) Uani 1 1 d . . .
H33A H -0.1524 0.3378 0.9833 0.084 Uiso 1 1 calc R . .
H33B H -0.0742 0.2998 1.0411 0.084 Uiso 1 1 calc R . .
H33C H -0.2277 0.2987 1.0312 0.084 Uiso 1 1 calc R . .
C34 C -0.1457(4) 0.1740(2) 1.0152(2) 0.0550(12) Uani 1 1 d . . .
H34A H -0.2255 0.1719 1.0335 0.082 Uiso 1 1 calc R . .
H34B H -0.0727 0.1784 1.0480 0.082 Uiso 1 1 calc R . .
H34C H -0.1363 0.1329 0.9916 0.082 Uiso 1 1 calc R . .
C35 C 0.3359(3) 0.24832(15) 0.98608(15) 0.0207(7) Uani 1 1 d . . .
C36 C 0.3204(3) 0.26531(19) 1.05281(16) 0.0319(9) Uani 1 1 d . . .
H36A H 0.4045 0.2758 1.0760 0.048 Uiso 1 1 calc R . .
H36B H 0.2831 0.2268 1.0718 0.048 Uiso 1 1 calc R . .
H36C H 0.2635 0.3042 1.0534 0.048 Uiso 1 1 calc R . .
C37 C 0.4037(3) 0.30822(16) 0.96016(17) 0.0299(9) Uani 1 1 d . . .
H37A H 0.3503 0.3485 0.9608 0.045 Uiso 1 1 calc R . .
H37B H 0.4174 0.2985 0.9176 0.045 Uiso 1 1 calc R . .
H37C H 0.4867 0.3158 0.9856 0.045 Uiso 1 1 calc R . .
C38 C 0.4193(3) 0.18489(16) 0.98701(17) 0.0283(8) Uani 1 1 d . . .
H38A H 0.4367 0.1749 0.9451 0.042 Uiso 1 1 calc R . .
H38B H 0.3739 0.1470 1.0026 0.042 Uiso 1 1 calc R . .
H38C H 0.5006 0.1923 1.0139 0.042 Uiso 1 1 calc R . .
C39 C 0.2682(3) 0.47928(16) 0.60025(16) 0.0266(8) Uani 1 1 d . . .
C40 C 0.1546(4) 0.45921(19) 0.55185(18) 0.0391(10) Uani 1 1 d . . .
H40A H 0.1283 0.4978 0.5253 0.059 Uiso 1 1 calc R . .
H40B H 0.0826 0.4447 0.5727 0.059 Uiso 1 1 calc R . .
H40C H 0.1804 0.4223 0.5266 0.059 Uiso 1 1 calc R . .
C41 C 0.2257(4) 0.53451(17) 0.64256(19) 0.0380(10) Uani 1 1 d . . .
H41A H 0.2997 0.5493 0.6716 0.057 Uiso 1 1 calc R . .
H41B H 0.1596 0.5166 0.6656 0.057 Uiso 1 1 calc R . .
H41C H 0.1908 0.5727 0.6174 0.057 Uiso 1 1 calc R . .
C42 C 0.3752(4) 0.50742(17) 0.56676(18) 0.0363(9) Uani 1 1 d . . .
H42A H 0.3418 0.5449 0.5403 0.054 Uiso 1 1 calc R . .
H42B H 0.4063 0.4721 0.5414 0.054 Uiso 1 1 calc R . .
H42C H 0.4460 0.5232 0.5972 0.054 Uiso 1 1 calc R . .
C43 C 0.6197(3) 0.31481(15) 0.69498(15) 0.0224(7) Uani 1 1 d . . .
C44 C 0.6798(4) 0.3184(2) 0.76273(17) 0.0373(9) Uani 1 1 d . . .
H44A H 0.7690 0.3031 0.7667 0.056 Uiso 1 1 calc R . .
H44B H 0.6314 0.2896 0.7876 0.056 Uiso 1 1 calc R . .
H44C H 0.6773 0.3649 0.7773 0.056 Uiso 1 1 calc R . .
C45 C 0.6284(4) 0.24209(17) 0.67201(19) 0.0366(10) Uani 1 1 d . . .
H45A H 0.7180 0.2271 0.6791 0.055 Uiso 1 1 calc R . .
H45B H 0.5966 0.2401 0.6278 0.055 Uiso 1 1 calc R . .
H45C H 0.5761 0.2128 0.6946 0.055 Uiso 1 1 calc R . .
C46 C 0.7031(3) 0.35814(19) 0.6582(2) 0.0397(10) Uani 1 1 d . . .
H46A H 0.7035 0.4046 0.6731 0.060 Uiso 1 1 calc R . .
H46B H 0.6681 0.3569 0.6143 0.060 Uiso 1 1 calc R . .
H46C H 0.7910 0.3406 0.6638 0.060 Uiso 1 1 calc R . .
C47 C 0.2606(3) 0.05686(16) 0.84981(16) 0.0256(8) Uani 1 1 d . . .
H47A H 0.2863 0.0821 0.8885 0.031 Uiso 1 1 calc R . .
H47B H 0.3273 0.0227 0.8456 0.031 Uiso 1 1 calc R . .
C48 C 0.1342(4) 0.0234(2) 0.8518(2) 0.0421(10) Uani 1 1 d . . .
H48A H 0.1423 -0.0084 0.8868 0.051 Uiso 1 1 calc R . .
H48B H 0.0701 0.0578 0.8592 0.051 Uiso 1 1 calc R . .

loop_
_atom_site_aniso_label
_atom_site_aniso_U_11
_atom_site_aniso_U_22
_atom_site_aniso_U_33
_atom_site_aniso_U_23
_atom_site_aniso_U_13
_atom_site_aniso_U_12
W1 0.01179(7) 0.02148(7) 0.01456(7) 0.00080(6) 0.00264(5) 0.00274(6)
O1 0.0182(13) 0.0286(12) 0.0228(13) 0.0020(10) 0.0034(10) 0.0055(9)
O2 0.0141(12) 0.0266(12) 0.0172(12) -0.0027(9) 0.0032(10) 0.0031(9)
O3 0.0137(12) 0.0315(12) 0.0159(12) -0.0020(9) 0.0054(10) 0.0038(9)
O4 0.0140(12) 0.0257(11) 0.0170(12) 0.0020(9) 0.0013(9) 0.0030(9)
O5 0.0211(13) 0.0294(12) 0.0204(13) 0.0061(10) 0.0028(10) 0.0000(9)
O6 0.051(2) 0.050(2) 0.064(3) 0.0098(16) -0.0078(18) -0.0215(15)
N8 0.0118(14) 0.0212(13) 0.0122(14) -0.0009(10) 0.0021(11) 0.0018(10)
C1 0.0167(18) 0.0277(17) 0.0162(18) -0.0022(13) 0.0039(14) -0.0008(13)
C2 0.0230(19) 0.0247(17) 0.0171(18) 0.0005(13) 0.0069(15) 0.0036(13)
C3 0.030(2) 0.0205(17) 0.024(2) -0.0028(13) 0.0041(16) 0.0002(14)
C4 0.0212(19) 0.0290(18) 0.0190(19) -0.0031(14) 0.0039(15) -0.0012(14)
C5 0.0183(19) 0.0326(18) 0.0179(19) 0.0008(14) 0.0035(15) 0.0023(14)
C6 0.0190(18) 0.0262(17) 0.0116(17) -0.0022(13) 0.0022(14) -0.0009(13)
C7 0.0193(19) 0.0259(17) 0.0139(18) 0.0026(13) 0.0014(14) 0.0055(13)
C9 0.0131(17) 0.0258(16) 0.0191(18) -0.0010(13) 0.0023(14) 0.0012(13)
C10 0.0168(17) 0.0196(16) 0.0149(18) -0.0008(12) 0.0042(14) 0.0006(12)
C11 0.0120(17) 0.0265(17) 0.0174(18) -0.0005(13) 0.0009(14) 0.0011(13)
C12 0.0143(18) 0.0231(16) 0.0228(19) 0.0021(13) 0.0061(14) 0.0007(13)
C13 0.0175(18) 0.0274(17) 0.0126(17) 0.0006(13) 0.0050(14) 0.0011(13)
C14 0.0184(18) 0.0165(15) 0.0132(17) 0.0010(12) 0.0038(13) 0.0002(12)
C15 0.0140(17) 0.0195(15) 0.0177(18) -0.0002(12) 0.0055(14) 0.0020(12)
C16 0.0177(18) 0.0222(16) 0.0215(19) -0.0019(13) 0.0054(15) 0.0027(13)
C17 0.0185(17) 0.0206(16) 0.0194(18) -0.0019(13) 0.0039(14) 0.0008(13)
C18 0.0155(18) 0.0212(16) 0.027(2) -0.0018(14) 0.0010(15) 0.0021(13)
C19 0.0215(19) 0.0238(17) 0.0199(19) -0.0007(13) 0.0007(15) -0.0014(13)
C20 0.0164(18) 0.0246(17) 0.0192(18) -0.0005(13) 0.0052(14) -0.0045(13)
C21 0.0172(17) 0.0227(17) 0.0167(18) -0.0039(12) 0.0018(14) 0.0003(12)
C22 0.0148(17) 0.0217(16) 0.0175(18) -0.0004(12) 0.0023(14) 0.0007(12)
C23 0.025(2) 0.0244(17) 0.0225(19) -0.0029(14) 0.0064(15) 0.0087(14)
C24 0.033(2) 0.034(2) 0.031(2) -0.0008(16) 0.0025(18) 0.0109(16)
C25 0.030(2) 0.034(2) 0.044(3) 0.0004(17) 0.0206(19) 0.0050(16)
C26 0.031(2) 0.033(2) 0.033(2) -0.0050(16) 0.0082(18) 0.0095(15)
C27 0.027(2) 0.037(2) 0.033(2) -0.0059(16) 0.0069(17) -0.0053(16)
C28 0.038(3) 0.037(2) 0.126(5) -0.029(3) 0.013(3) -0.015(2)
C29 0.046(3) 0.068(3) 0.032(3) -0.003(2) -0.003(2) -0.024(2)
C30 0.034(2) 0.058(3) 0.045(3) 0.008(2) 0.005(2) -0.016(2)
C31 0.0161(18) 0.040(2) 0.0207(19) -0.0030(15) 0.0071(15) -0.0003(14)
C32 0.021(2) 0.094(3) 0.037(3) -0.008(2) 0.0146(19) -0.003(2)
C33 0.034(3) 0.075(3) 0.065(3) -0.036(3) 0.028(2) -0.007(2)
C34 0.041(3) 0.076(3) 0.054(3) 0.019(3) 0.025(2) -0.002(2)
C35 0.0129(17) 0.0314(18) 0.0177(18) -0.0033(14) 0.0020(14) -0.0002(13)
C36 0.020(2) 0.054(2) 0.021(2) -0.0077(17) -0.0007(16) 0.0007(16)
C37 0.022(2) 0.036(2) 0.030(2) -0.0034(15) -0.0009(16) -0.0057(15)
C38 0.0177(18) 0.039(2) 0.027(2) 0.0030(15) -0.0005(15) 0.0023(15)
C39 0.0203(19) 0.0283(18) 0.030(2) 0.0097(15) 0.0004(16) 0.0004(14)
C40 0.031(2) 0.043(2) 0.040(3) 0.0167(18) -0.0075(19) -0.0012(17)
C41 0.035(2) 0.0266(19) 0.051(3) 0.0055(17) 0.003(2) 0.0040(16)
C42 0.032(2) 0.036(2) 0.041(2) 0.0172(17) 0.0042(19) 0.0015(16)
C43 0.0153(18) 0.0296(18) 0.0219(19) 0.0018(14) 0.0015(14) 0.0005(13)
C44 0.024(2) 0.059(2) 0.027(2) -0.0035(19) -0.0030(17) 0.0077(18)
C45 0.022(2) 0.038(2) 0.050(3) -0.0126(18) 0.0040(19) 0.0050(16)
C46 0.017(2) 0.050(2) 0.054(3) 0.017(2) 0.0119(19) 0.0021(17)
C47 0.026(2) 0.0269(18) 0.024(2) 0.0074(14) 0.0027(16) 0.0003(14)
C48 0.037(2) 0.044(2) 0.047(3) 0.015(2) 0.010(2) -0.0036(18)

loop_
_geom_bond_atom_site_label_1
_geom_bond_atom_site_label_2
_geom_bond_distance
_geom_bond_site_symmetry_2
_geom_bond_publ_flag
W1 O1 1.706(2) . ?
W1 O4 1.900(2) . ?
W1 O5 1.904(2) . ?
W1 O3 1.905(2) . ?
W1 O2 1.941(2) . ?
W1 N8 2.421(2) . ?
O2 C1 1.371(4) . ?
O3 C15 1.373(4) . ?
O4 C22 1.362(3) . ?
O5 C47 1.423(4) . ?
O6 C48 1.408(5) . ?
O6 H6 0.72(5) . ?
N8 C7 1.494(4) . ?
N8 C9 1.496(4) . ?
N8 C16 1.501(4) . ?
C1 C6 1.396(4) . ?
C1 C2 1.406(4) . ?
C2 C3 1.401(5) . ?
C2 C23 1.538(4) . ?
C3 C4 1.390(5) . ?
C3 H3 0.9500 . ?
C4 C5 1.397(4) . ?
C4 C27 1.537(5) . ?
C5 C6 1.387(4) . ?
C5 H5 0.9500 . ?
C6 C7 1.508(4) . ?
C7 H7A 0.9900 . ?
C7 H7B 0.9900 . ?
C9 C10 1.507(4) . ?
C9 H9A 0.9900 . ?
C9 H9B 0.9900 . ?
C10 C15 1.396(4) . ?
C10 C11 1.401(4) . ?
C11 C12 1.380(4) . ?
C11 H11 0.9500 . ?
C12 C13 1.393(4) . ?
C12 C31 1.528(5) . ?
C13 C14 1.394(4) . ?
C13 H13 0.9500 . ?
C14 C15 1.409(4) . ?
C14 C35 1.535(4) . ?
C16 C17 1.507(4) . ?
C16 H16A 0.9900 . ?
C16 H16B 0.9900 . ?
C17 C18 1.385(4) . ?
C17 C22 1.402(4) . ?
C18 C19 1.393(5) . ?
C18 H18 0.9500 . ?
C19 C20 1.391(4) . ?
C19 C39 1.540(4) . ?
C20 C21 1.401(4) . ?
C20 H20 0.9500 . ?
C21 C22 1.409(4) . ?
C21 C43 1.541(4) . ?
C23 C25 1.536(5) . ?
C23 C26 1.536(4) . ?
C23 C24 1.543(5) . ?
C24 H24A 0.9800 . ?
C24 H24B 0.9800 . ?
C24 H24C 0.9800 . ?
C25 H25A 0.9800 . ?
C25 H25B 0.9800 . ?
C25 H25C 0.9800 . ?
C26 H26A 0.9800 . ?
C26 H26B 0.9800 . ?
C26 H26C 0.9800 . ?
C27 C29 1.524(5) . ?
C27 C28 1.524(5) . ?
C27 C30 1.530(5) . ?
C28 H28A 0.9800 . ?
C28 H28B 0.9800 . ?
C28 H28C 0.9800 . ?
C29 H29A 0.9800 . ?
C29 H29B 0.9800 . ?
C29 H29C 0.9800 . ?
C30 H30A 0.9800 . ?
C30 H30B 0.9800 . ?
C30 H30C 0.9800 . ?
C31 C33 1.518(5) . ?
C31 C32 1.524(5) . ?
C31 C34 1.537(5) . ?
C32 H32A 0.9800 . ?
C32 H32B 0.9800 . ?
C32 H32C 0.9800 . ?
C33 H33A 0.9800 . ?
C33 H33B 0.9800 . ?
C33 H33C 0.9800 . ?
C34 H34A 0.9800 . ?
C34 H34B 0.9800 . ?
C34 H34C 0.9800 . ?
C35 C36 1.529(5) . ?
C35 C38 1.537(4) . ?
C35 C37 1.538(5) . ?
C36 H36A 0.9800 . ?
C36 H36B 0.9800 . ?
C36 H36C 0.9800 . ?
C37 H37A 0.9800 . ?
C37 H37B 0.9800 . ?
C37 H37C 0.9800 . ?
C38 H38A 0.9800 . ?
C38 H38B 0.9800 . ?
C38 H38C 0.9800 . ?
C39 C42 1.531(5) . ?
C39 C40 1.536(5) . ?
C39 C41 1.543(5) . ?
C40 H40A 0.9800 . ?
C40 H40B 0.9800 . ?
C40 H40C 0.9800 . ?
C41 H41A 0.9800 . ?
C41 H41B 0.9800 . ?
C41 H41C 0.9800 . ?
C42 H42A 0.9800 . ?
C42 H42B 0.9800 . ?
C42 H42C 0.9800 . ?
C43 C44 1.530(5) . ?
C43 C46 1.534(5) . ?
C43 C45 1.540(4) . ?
C44 H44A 0.9800 . ?
C44 H44B 0.9800 . ?
C44 H44C 0.9800 . ?
C45 H45A 0.9800 . ?
C45 H45B 0.9800 . ?
C45 H45C 0.9800 . ?
C46 H46A 0.9800 . ?
C46 H46B 0.9800 . ?
C46 H46C 0.9800 . ?
C47 C48 1.494(5) . ?
C47 H47A 0.9900 . ?
C47 H47B 0.9900 . ?
C48 H48A 0.9900 . ?
C48 H48B 0.9900 . ?
